data_2013381
loop_
_publ_author_name
'Poto\<c\<n\'ak, Ivan'
'Tri\<s\<c\'ikov\'a, \<Lubica'
'Wagner, Christoph'

_publ_section_title
;
 Low-dimensional compounds containing cyano groups. VI. A unique two-
 and one-dimensional structure in
 amminebis(1,4-diaminobutane)tetrakis[dicyanoargentato(I)]dicopper(II)
 dihydrate
;
_journal_issue 6
_journal_name_full 'Acta Crystallographica Section C'
_journal_page_first m249
_journal_page_last m251
_journal_paper_doi 10.1107/S0108270103010151
_journal_volume 59
_journal_year 2003
_chemical_formula_iupac '[Cu2 Ag4 (CN)8 (C4 H12 N2)2 (N H3)], 2H2 O'
_chemical_formula_moiety 'C16 H27 Ag4 Cu2 N13, 2H2 O'
_chemical_formula_sum 'C16 H31 Ag4 Cu2 N13 O2'
_chemical_formula_weight 996.10
_chemical_name_systematic
;amminebis(1,4-diaminobutane)tetrakis[dicyanoargentato(I)]dicopper(II)
 dihydrate
;
_space_group_IT_number 13
_symmetry_cell_setting monoclinic
_symmetry_space_group_name_Hall '-P 2yc'
_symmetry_space_group_name_H-M 'P 1 2/c 1'
_atom_sites_solution_hydrogens geom
_atom_sites_solution_primary direct
_atom_sites_solution_secondary difmap
_audit_creation_method SHELXL-97
_cell_angle_alpha 90.00
_cell_angle_beta 113.84(4)
_cell_angle_gamma 90.00
_cell_formula_units_Z 2
_cell_length_a 9.862(6)
_cell_length_b 16.541(5)
_cell_length_c 10.210(12)
_cell_measurement_reflns_used 20
_cell_measurement_temperature 293(2)
_cell_measurement_theta_max 11.64
_cell_measurement_theta_min 8.05
_cell_volume 1523(2)
_computing_cell_refinement
;
STADI4 Diffractometer Control and Data Collection Software 1.06
;
_computing_data_collection
;
STADI4 Diffractometer Control and Data Collection Software 1.06 (Stoe & Cie,
1996)
;
_computing_data_reduction
;
X-RED 1.07 STOE Data Reduction Program (Stoe & Cie, 1996)
;
_computing_molecular_graphics 'DIAMOND (Brandenburg, 2000)'
_computing_publication_material SHELXL97
_computing_structure_refinement 'SHELXL97 (Sheldrick, 1997)'
_computing_structure_solution 'SHELXS86 (Sheldrick, 1990)'
_diffrn_ambient_temperature 293(2)
_diffrn_measured_fraction_theta_full 0.997
_diffrn_measured_fraction_theta_max 0.997
_diffrn_measurement_device_type STOE-STADI-IV
_diffrn_measurement_method \q/2\q
_diffrn_radiation_monochromator graphite
_diffrn_radiation_source 'fine-focus sealed tube'
_diffrn_radiation_type MoK\a
_diffrn_radiation_wavelength 0.71073
_diffrn_reflns_av_R_equivalents 0.0615
_diffrn_reflns_av_sigmaI/netI 0.0565
_diffrn_reflns_limit_h_max 11
_diffrn_reflns_limit_h_min -11
_diffrn_reflns_limit_k_max 0
_diffrn_reflns_limit_k_min -19
_diffrn_reflns_limit_l_max 12
_diffrn_reflns_limit_l_min -12
_diffrn_reflns_number 5248
_diffrn_reflns_theta_full 25.04
_diffrn_reflns_theta_max 25.04
_diffrn_reflns_theta_min 2.26
_diffrn_standards_decay_% none
_diffrn_standards_interval_time '60 min'
_diffrn_standards_number 2
_exptl_absorpt_coefficient_mu 3.928
_exptl_absorpt_correction_T_max 0.619
_exptl_absorpt_correction_T_min 0.422
_exptl_absorpt_correction_type '\y scan'
_exptl_absorpt_process_details 'North et al., 1968'
_exptl_crystal_colour blue
_exptl_crystal_density_diffrn 2.172
_exptl_crystal_density_method 'not measured'
_exptl_crystal_description prism
_exptl_crystal_F_000 960
_exptl_crystal_size_max 0.45
_exptl_crystal_size_mid 0.22
_exptl_crystal_size_min 0.15
_refine_diff_density_max 1.099
_refine_diff_density_min -1.144
_refine_ls_extinction_method none
_refine_ls_goodness_of_fit_ref 1.047
_refine_ls_hydrogen_treatment mixed
_refine_ls_matrix_type full
_refine_ls_number_parameters 180
_refine_ls_number_reflns 2694
_refine_ls_number_restraints 2
_refine_ls_restrained_S_all 1.046
_refine_ls_R_factor_all 0.0580
_refine_ls_R_factor_gt 0.0422
_refine_ls_shift/su_max 0.000
_refine_ls_shift/su_mean 0.000
_refine_ls_structure_factor_coef Fsqd
_refine_ls_weighting_details 'calc w=1/[\s^2^(Fo^2^)+(0.0564P)^2^+0.251P] where P=(Fo^2^+2Fc^2^)/3'
_refine_ls_weighting_scheme calc
_refine_ls_wR_factor_gt 0.0998
_refine_ls_wR_factor_ref 0.1133
_reflns_number_gt 2160
_reflns_number_total 2694
_reflns_threshold_expression I>2\s(I)
_cod_data_source_file tr1059.cif
_cod_data_source_block I
_cod_original_sg_symbol_H-M 'P 2/c'
_cod_database_code 2013381
_cod_database_fobs_code 2013381

loop_
_symmetry_equiv_pos_as_xyz
'x, y, z'
'-x, y, -z+1/2'
'-x, -y, -z'
'x, -y, z-1/2'

loop_
_atom_site_label
_atom_site_fract_x
_atom_site_fract_y
_atom_site_fract_z
_atom_site_U_iso_or_equiv
_atom_site_adp_type
_atom_site_calc_flag
_atom_site_refinement_flags
_atom_site_occupancy
_atom_site_disorder_assembly
_atom_site_disorder_group
_atom_site_type_symbol
Ag3 0.5000 0.64008(4) 0.2500 0.05118(19) Uani d S 1 . . Ag
C5 0.7169(6) 0.6243(4) 0.3987(6) 0.0442(14) Uani d . 1 . . C
N5 0.8258(6) 0.6069(4) 0.4806(6) 0.0604(16) Uani d . 1 . . N
Cu2 1.0000 0.58158(5) 0.7500 0.0434(3) Uani d S 1 . . Cu
N7 1.0000 0.7032(4) 0.7500 0.0422(16) Uani d S 1 . . N
H7A 0.9968 0.7211 0.6666 0.063 Uiso calc PR 0.50 . . H
H7B 1.0821 0.7211 0.8207 0.063 Uiso calc PR 0.50 . . H
H7C 0.9211 0.7211 0.7627 0.063 Uiso calc PR 0.50 . . H
N8 1.1556(4) 0.5788(3) 0.6668(5) 0.0383(11) Uani d . 1 . . N
H8A 1.1358 0.5361 0.6072 0.046 Uiso calc R 1 . . H
H8B 1.1443 0.6235 0.6132 0.046 Uiso calc R 1 . . H
C8 1.3128(5) 0.5738(3) 0.7673(6) 0.0345(12) Uani d . 1 . . C
H8C 1.3284 0.5236 0.8206 0.041 Uiso calc R 1 . . H
H8D 1.3347 0.6180 0.8352 0.041 Uiso calc R 1 . . H
C9 1.4190(5) 0.5772(3) 0.6954(6) 0.0369(13) Uani d . 1 . . C
H9A 1.4001 0.6257 0.6374 0.044 Uiso calc R 1 . . H
H9B 1.4023 0.5310 0.6323 0.044 Uiso calc R 1 . . H
N2 1.0000 0.4609(5) 0.7500 0.060(2) Uani d S 1 . . N
C2 1.0000 0.3927(5) 0.7500 0.059(2) Uani d S 1 . . C
Ag1 1.0000 0.26818(4) 0.7500 0.0665(2) Uani d S 1 . . Ag
C1 1.0000 0.1437(5) 0.7500 0.054(2) Uani d S 1 . . C
N1 1.0000 0.0748(4) 0.7500 0.0524(19) Uani d S 1 . . N
Cu1 1.0000 -0.04769(5) 0.7500 0.0270(2) Uani d S 1 . . Cu
N6 1.1606(4) -0.0491(3) 0.6761(5) 0.0309(9) Uani d . 1 . . N
H6A 1.1620 -0.0989 0.6412 0.037 Uiso calc R 1 . . H
H6B 1.1334 -0.0147 0.6016 0.037 Uiso calc R 1 . . H
C6 1.3148(5) -0.0287(3) 0.7738(6) 0.0331(12) Uani d . 1 . . C
H6C 1.3498 -0.0678 0.8512 0.040 Uiso calc R 1 . . H
H6D 1.3160 0.0241 0.8153 0.040 Uiso calc R 1 . . H
C7 1.4194(5) -0.0282(3) 0.6982(6) 0.0362(12) Uani d . 1 . . C
H7D 1.4002 -0.0755 0.6370 0.043 Uiso calc R 1 . . H
H7E 1.3999 0.0193 0.6378 0.043 Uiso calc R 1 . . H
N3 0.8740(4) -0.1142(3) 0.5746(5) 0.0393(11) Uani d . 1 . . N
C3 0.8083(6) -0.1494(4) 0.4724(6) 0.0399(13) Uani d . 1 . . C
Ag2 0.68400(5) -0.20290(3) 0.27767(5) 0.05431(15) Uani d . 1 . . Ag
C4 0.5614(7) -0.2239(4) 0.0646(7) 0.0477(15) Uani d . 1 . . C
N4 0.4936(7) -0.2296(4) -0.0562(6) 0.0607(15) Uani d . 1 . . N
O1 0.2491(5) 0.7724(3) 0.6635(5) 0.0539(11) Uani d D 1 . . O
H1W 0.306(4) 0.782(3) 0.743(2) 0.023(14) Uiso d D 1 . . H
H2W 0.299(3) 0.776(6) 0.619(3) 0.10(3) Uiso d D 1 . . H

loop_
_atom_site_aniso_label
_atom_site_aniso_U_11
_atom_site_aniso_U_22
_atom_site_aniso_U_33
_atom_site_aniso_U_12
_atom_site_aniso_U_13
_atom_site_aniso_U_23
Ag3 0.0335(3) 0.0421(4) 0.0656(4) 0.000 0.0073(3) 0.000
C5 0.034(3) 0.050(3) 0.044(3) 0.002(2) 0.011(3) -0.004(3)
N5 0.036(3) 0.075(4) 0.058(3) 0.006(3) 0.007(3) -0.016(3)
Cu2 0.0267(4) 0.0246(5) 0.0933(7) 0.000 0.0391(5) 0.000
N7 0.043(3) 0.035(4) 0.051(4) 0.000 0.022(3) 0.000
N8 0.0227(18) 0.037(2) 0.061(3) 0.0034(17) 0.022(2) 0.004(2)
C8 0.022(2) 0.033(3) 0.054(3) -0.0003(19) 0.021(2) 0.001(2)
C9 0.023(2) 0.034(3) 0.061(3) 0.007(2) 0.025(2) 0.010(2)
N2 0.057(4) 0.040(4) 0.109(6) 0.000 0.060(4) 0.000
C2 0.082(5) 0.024(4) 0.102(7) 0.000 0.069(5) 0.000
Ag1 0.0846(5) 0.0242(3) 0.1192(6) 0.000 0.0706(5) 0.000
C1 0.063(5) 0.027(4) 0.099(7) 0.000 0.063(5) 0.000
N1 0.057(4) 0.037(4) 0.089(5) 0.000 0.056(4) 0.000
Cu1 0.0159(3) 0.0290(4) 0.0397(5) 0.000 0.0148(3) 0.000
N6 0.0204(17) 0.038(2) 0.036(2) 0.0003(16) 0.0129(17) 0.0025(18)
C6 0.018(2) 0.040(3) 0.045(3) -0.0038(19) 0.017(2) -0.006(2)
C7 0.025(2) 0.044(3) 0.048(3) -0.001(2) 0.023(2) 0.005(2)
N3 0.0233(19) 0.047(3) 0.052(3) -0.0035(18) 0.019(2) -0.005(2)
C3 0.035(3) 0.040(3) 0.051(3) -0.003(2) 0.024(3) -0.001(3)
Ag2 0.0510(3) 0.0590(3) 0.0511(3) -0.0162(2) 0.0187(2) -0.0172(2)
C4 0.055(3) 0.045(3) 0.052(4) -0.009(3) 0.031(3) -0.012(3)
N4 0.068(3) 0.060(4) 0.058(4) -0.005(3) 0.029(3) -0.010(3)
O1 0.046(2) 0.053(3) 0.069(3) -0.001(2) 0.030(2) -0.002(2)

loop_
_atom_type_symbol
_atom_type_description
_atom_type_scat_dispersion_real
_atom_type_scat_dispersion_imag
_atom_type_scat_source
C C 0.0033 0.0016 'International Tables Vol C Tables 4.2.6.8 and 6.1.1.4'
H H 0.0000 0.0000 'International Tables Vol C Tables 4.2.6.8 and 6.1.1.4'
N N 0.0061 0.0033 'International Tables Vol C Tables 4.2.6.8 and 6.1.1.4'
O O 0.0106 0.0060 'International Tables Vol C Tables 4.2.6.8 and 6.1.1.4'
Cu Cu 0.3201 1.2651 'International Tables Vol C Tables 4.2.6.8 and 6.1.1.4'
Ag Ag -0.8971 1.1015 'International Tables Vol C Tables 4.2.6.8 and 6.1.1.4'

loop_
_geom_angle_atom_site_label_1
_geom_angle_atom_site_label_2
_geom_angle_atom_site_label_3
_geom_angle_site_symmetry_1
_geom_angle_site_symmetry_3
_geom_angle
_geom_angle_publ_flag
C5 Ag3 C5 2_655 . 165.6(3) yes
C5 Ag3 Ag2 2_655 1_565 124.10(17) ?
C5 Ag3 Ag2 . 1_565 69.45(18) ?
C5 Ag3 Ag2 2_655 2_665 69.45(18) ?
C5 Ag3 Ag2 . 2_665 124.10(17) ?
Ag2 Ag3 Ag2 1_565 2_665 67.02(4) ?
N5 C5 Ag3 . . 171.3(6) yes
N2 Cu2 N7 . . 180 yes
N2 Cu2 N8 . 2_756 88.69(13) ?
N7 Cu2 N8 . 2_756 91.31(13) ?
N2 Cu2 N8 . . 88.69(13) yes
N7 Cu2 N8 . . 91.31(13) yes
N8 Cu2 N8 2_756 . 177.4(3) yes
Cu2 N7 H7A . . 109.5 ?
Cu2 N7 H7B . . 109.5 ?
H7A N7 H7B . . 109.5 ?
Cu2 N7 H7C . . 109.5 ?
H7A N7 H7C . . 109.5 ?
H7B N7 H7C . . 109.5 ?
C8 N8 Cu2 . . 118.0(4) ?
C8 N8 H8A . . 107.8 ?
Cu2 N8 H8A . . 107.8 ?
C8 N8 H8B . . 107.8 ?
Cu2 N8 H8B . . 107.8 ?
H8A N8 H8B . . 107.2 ?
N8 C8 C9 . . 113.7(5) ?
N8 C8 H8C . . 108.8 ?
C9 C8 H8C . . 108.8 ?
N8 C8 H8D . . 108.8 ?
C9 C8 H8D . . 108.8 ?
H8C C8 H8D . . 107.7 ?
C8 C9 C9 . 2_856 111.8(6) ?
C8 C9 H9A . . 109.3 ?
C9 C9 H9A 2_856 . 109.3 ?
C8 C9 H9B . . 109.3 ?
C9 C9 H9B 2_856 . 109.3 ?
H9A C9 H9B . . 107.9 ?
C2 N2 Cu2 . . 180.0000(10) ?
N2 C2 Ag1 . . 180.0000(10) ?
C2 Ag1 C1 . . 180.000(2) ?
N1 C1 Ag1 . . 180.0000(10) ?
C1 N1 Cu1 . . 180.0000(10) ?
N6 Cu1 N6 2_756 . 178.7(3) yes
N6 Cu1 N1 2_756 . 90.66(13) ?
N6 Cu1 N1 . . 90.66(13) yes
N6 Cu1 N3 2_756 . 91.73(18) yes
N6 Cu1 N3 . . 87.55(18) yes
N1 Cu1 N3 . . 122.65(14) yes
N6 Cu1 N3 2_756 2_756 87.55(18) ?
N6 Cu1 N3 . 2_756 91.73(18) ?
N1 Cu1 N3 . 2_756 122.65(14) ?
N3 Cu1 N3 . 2_756 114.7(3) yes
C6 N6 Cu1 . . 119.7(3) ?
C6 N6 H6A . . 107.4 ?
Cu1 N6 H6A . . 107.4 ?
C6 N6 H6B . . 107.4 ?
Cu1 N6 H6B . . 107.4 ?
H6A N6 H6B . . 106.9 ?
N6 C6 C7 . . 112.5(4) ?
N6 C6 H6C . . 109.1 ?
C7 C6 H6C . . 109.1 ?
N6 C6 H6D . . 109.1 ?
C7 C6 H6D . . 109.1 ?
H6C C6 H6D . . 107.8 ?
C7 C7 C6 2_856 . 112.5(6) ?
C7 C7 H7D 2_856 . 109.1 ?
C6 C7 H7D . . 109.1 ?
C7 C7 H7E 2_856 . 109.1 ?
C6 C7 H7E . . 109.1 ?
H7D C7 H7E . . 107.8 ?
C3 N3 Cu1 . . 175.8(5) ?
N3 C3 Ag2 . . 174.7(5) ?
C4 Ag2 C3 . . 164.0(2) ?
C4 Ag2 Ag3 . 1_545 71.96(17) ?
C3 Ag2 Ag3 . 1_545 122.80(16) ?
N4 C4 Ag2 . . 174.9(6) ?
H1W O1 H2W . . 103(4) ?

loop_
_geom_bond_atom_site_label_1
_geom_bond_atom_site_label_2
_geom_bond_site_symmetry_2
_geom_bond_distance
_geom_bond_publ_flag
Ag3 C5 2_655 2.080(6) ?
Ag3 C5 . 2.080(6) yes
Ag3 Ag2 1_565 3.1152(12) yes
Ag3 Ag2 2_665 3.1152(12) ?
C5 N5 . 1.099(7) yes
Cu2 N2 . 1.997(8) yes
Cu2 N7 . 2.011(6) yes
Cu2 N8 2_756 2.033(4) ?
Cu2 N8 . 2.033(4) yes
N7 H7A . 0.8900 ?
N7 H7B . 0.8900 ?
N7 H7C . 0.8900 ?
N8 C8 . 1.475(6) ?
N8 H8A . 0.9000 ?
N8 H8B . 0.9000 ?
C8 C9 . 1.503(7) ?
C8 H8C . 0.9700 ?
C8 H8D . 0.9700 ?
C9 C9 2_856 1.535(10) ?
C9 H9A . 0.9700 ?
C9 H9B . 0.9700 ?
N2 C2 . 1.128(11) yes
C2 Ag1 . 2.059(8) yes
Ag1 C1 . 2.059(8) yes
C1 N1 . 1.140(11) yes
N1 Cu1 . 2.026(7) yes
Cu1 N6 2_756 2.011(4) ?
Cu1 N6 . 2.011(4) yes
Cu1 N3 . 2.040(5) yes
Cu1 N3 2_756 2.040(5) ?
N6 C6 . 1.482(6) ?
N6 H6A . 0.9000 ?
N6 H6B . 0.9000 ?
C6 C7 . 1.517(7) ?
C6 H6C . 0.9700 ?
C6 H6D . 0.9700 ?
C7 C7 2_856 1.511(9) ?
C7 H7D . 0.9700 ?
C7 H7E . 0.9700 ?
N3 C3 . 1.141(7) yes
C3 Ag2 . 2.066(6) yes
Ag2 C4 . 2.047(7) yes
Ag2 Ag3 1_545 3.1152(12) ?
C4 N4 . 1.144(8) yes
O1 H1W . 0.795(10) ?
O1 H2W . 0.799(10) ?

loop_
_geom_torsion_atom_site_label_1
_geom_torsion_atom_site_label_2
_geom_torsion_atom_site_label_3
_geom_torsion_atom_site_label_4
_geom_torsion_site_symmetry_1
_geom_torsion_site_symmetry_4
_geom_torsion
N2 Cu2 N8 C8 . . -87.1(4)
N7 Cu2 N8 C8 . . 92.9(4)
Cu2 N8 C8 C9 . . -176.4(3)
N8 C8 C9 C9 . 2_856 176.4(3)
N1 Cu1 N6 C6 . . 74.4(4)
N3 Cu1 N6 C6 . . -162.9(4)
N3 Cu1 N6 C6 2_756 . -48.3(4)
Cu1 N6 C6 C7 . . -176.8(4)
N6 C6 C7 C7 . 2_856 -165.7(3)
